data_4072976
loop_
_publ_author_name
'Gren, Cameron K.'
'Hanusa, Timothy P.'
'Rheingold, Arnold L.'

_publ_section_title
;
 Threefold Cation&#x2212;\p Bonding in Trimethylsilylated Allyl Complexes
;
_journal_issue 7
_journal_name_full Organometallics
_journal_page_first 1643
_journal_paper_doi 10.1021/om061174d
_journal_volume 26
_journal_year 2007
_chemical_formula_sum 'C27 H63 Na Si6 Zn'
_chemical_formula_weight 644.67
_chemical_name_systematic
; 

 ? 

;
_space_group_IT_number 2
_symmetry_cell_setting triclinic
_symmetry_space_group_name_Hall '-P 1'
_symmetry_space_group_name_H-M 'P -1'
_atom_sites_solution_hydrogens geom
_atom_sites_solution_primary direct
_atom_sites_solution_secondary difmap
_audit_creation_method SHELXL-97
_cell_angle_alpha 80.647(2)
_cell_angle_beta 71.666(2)
_cell_angle_gamma 88.586(2)
_cell_formula_units_Z 2
_cell_length_a 12.1734(17)
_cell_length_b 12.7745(18)
_cell_length_c 13.9023(19)
_cell_measurement_reflns_used 7781
_cell_measurement_temperature 173(2)
_cell_measurement_theta_max 28.18
_cell_measurement_theta_min 2.40
_cell_volume 2024.1(5)
_computing_cell_refinement 'Bruker SMART'
_computing_data_collection 'Bruker SMART'
_computing_data_reduction 'Bruker SAINT'
_computing_molecular_graphics 'Bruker SHELXTL'
_computing_publication_material 'Bruker SHELXTL'
_computing_structure_refinement 'SHELXL-97 (Sheldrick, 1997)'
_computing_structure_solution 'SHELXS-97 (Sheldrick, 1990)'
_diffrn_ambient_temperature 173(2)
_diffrn_measured_fraction_theta_full 0.996
_diffrn_measured_fraction_theta_max 0.911
_diffrn_measurement_device_type 'CCD area detector'
_diffrn_measurement_method 'phi and omega scans'
_diffrn_radiation_monochromator graphite
_diffrn_radiation_source 'fine-focus sealed tube'
_diffrn_radiation_type MoK\a
_diffrn_radiation_wavelength 0.71073
_diffrn_reflns_av_R_equivalents 0.0226
_diffrn_reflns_av_sigmaI/netI 0.0278
_diffrn_reflns_limit_h_max 16
_diffrn_reflns_limit_h_min -15
_diffrn_reflns_limit_k_max 16
_diffrn_reflns_limit_k_min -16
_diffrn_reflns_limit_l_max 18
_diffrn_reflns_limit_l_min -18
_diffrn_reflns_number 24888
_diffrn_reflns_theta_full 25.00
_diffrn_reflns_theta_max 28.26
_diffrn_reflns_theta_min 1.56
_exptl_absorpt_coefficient_mu 0.809
_exptl_absorpt_correction_T_max 0.9235
_exptl_absorpt_correction_T_min 0.7380
_exptl_absorpt_correction_type multi-scan
_exptl_absorpt_process_details SADABS
_exptl_crystal_colour colorless
_exptl_crystal_density_diffrn 1.058
_exptl_crystal_density_method 'not measured'
_exptl_crystal_description rod
_exptl_crystal_F_000 700
_exptl_crystal_size_max 0.40
_exptl_crystal_size_mid 0.20
_exptl_crystal_size_min 0.10
_refine_diff_density_max 0.888
_refine_diff_density_min -0.432
_refine_diff_density_rms 0.067
_refine_ls_extinction_method none
_refine_ls_goodness_of_fit_ref 1.082
_refine_ls_hydrogen_treatment mixed
_refine_ls_matrix_type full
_refine_ls_number_parameters 371
_refine_ls_number_reflns 9119
_refine_ls_number_restraints 0
_refine_ls_restrained_S_all 1.082
_refine_ls_R_factor_all 0.0432
_refine_ls_R_factor_gt 0.0369
_refine_ls_shift/su_max 0.041
_refine_ls_shift/su_mean 0.002
_refine_ls_structure_factor_coef Fsqd
_refine_ls_weighting_details 'calc w=1/[\s^2^(Fo^2^)+(0.0500P)^2^+0.7000P] where P=(Fo^2^+2Fc^2^)/3'
_refine_ls_weighting_scheme calc
_refine_ls_wR_factor_gt 0.0920
_refine_ls_wR_factor_ref 0.0955
_reflns_number_gt 7984
_reflns_number_total 9119
_reflns_threshold_expression >2sigma(I)
_cod_data_source_file om061174dsi20061221_053030.cif
_cod_data_source_block vand38
_cod_depositor_comments
;
The following automatic conversions were performed:

'_symmetry_cell_setting' value 'Triclinic' changed to 'triclinic'
according to /home/saulius/struct/CIF-dictionaries/cif_core.dic
dictionary named 'cif_core.dic' version 2.4.1 from 2010-06-29.

Automatic conversion script
Id: cif_fix_values 1715 2011-07-08 13:25:40Z adriana 
;
_cod_original_sg_symbol_H-M P-1
_cod_database_code 4072976

loop_
_symmetry_equiv_pos_as_xyz
'x, y, z'
'-x, -y, -z'

loop_
_atom_site_label
_atom_site_type_symbol
_atom_site_fract_x
_atom_site_fract_y
_atom_site_fract_z
_atom_site_U_iso_or_equiv
_atom_site_adp_type
_atom_site_occupancy
_atom_site_symmetry_multiplicity
_atom_site_calc_flag
_atom_site_refinement_flags
Zn1 Zn 0.145313(17) 0.709381(16) 0.198415(16) 0.0190(1) Uani 0.843(1) 1 d P
Na1A Na 0.145313(17) 0.709381(16) 0.198415(16) 0.0190(1) Uani 0.157(1) 1 d P
Si1 Si 0.19162(4) 0.82205(4) -0.04030(4) 0.02838(12) Uani 1 1 d .
Si2 Si 0.60512(4) 0.77247(4) 0.02253(4) 0.02680(11) Uani 1 1 d .
Si3 Si -0.03763(4) 0.84977(4) 0.35374(4) 0.03072(12) Uani 1 1 d .
Si4 Si 0.36523(5) 0.85181(5) 0.43324(4) 0.03311(13) Uani 1 1 d .
Si5 Si 0.02842(4) 0.47223(4) 0.22685(4) 0.03084(12) Uani 1 1 d .
Si6 Si 0.41914(4) 0.42780(4) 0.32974(4) 0.02824(12) Uani 1 1 d .
Na1 Na 0.38380(5) 0.69374(4) 0.24820(4) 0.02829(18) Uani 0.8430(11) 1 d P
Zn1A Zn 0.38380(5) 0.69374(4) 0.24820(4) 0.02829(18) Uani 0.1570(11) 1 d P
C1 C 0.24684(16) 0.81561(15) 0.07164(16) 0.0306(4) Uani 1 1 d .
C2 C 0.36314(15) 0.77677(13) 0.05315(13) 0.0219(3) Uani 1 1 d .
C3 C 0.45520(17) 0.81591(15) 0.07323(17) 0.0334(4) Uani 1 1 d .
C4 C 0.08733(17) 0.75921(15) 0.34241(16) 0.0330(4) Uani 1 1 d .
C5 C 0.18843(15) 0.80887(13) 0.35031(13) 0.0239(3) Uani 1 1 d .
C6 C 0.25772(18) 0.77205(17) 0.40840(17) 0.0379(5) Uani 1 1 d .
C7 C 0.16919(16) 0.54645(16) 0.19172(15) 0.0307(4) Uani 1 1 d .
C8 C 0.23630(15) 0.51585(12) 0.26062(13) 0.0231(3) Uani 1 1 d .
C9 C 0.35277(16) 0.50210(15) 0.23771(14) 0.0301(4) Uani 1 1 d .
C10 C 0.03186(17) 0.84041(17) 0.00054(17) 0.0381(5) Uani 1 1 d .
H10A H -0.0075 0.7756 0.0446 0.057 Uiso 1 1 calc R
H10B H 0.0061 0.8552 -0.0603 0.057 Uiso 1 1 calc R
H10C H 0.0132 0.9000 0.0387 0.057 Uiso 1 1 calc R
C11 C 0.22457(19) 0.69743(17) -0.09691(17) 0.0394(5) Uani 1 1 d .
H11A H 0.1865 0.6368 -0.0451 0.059 Uiso 1 1 calc R
H11B H 0.3084 0.6879 -0.1193 0.059 Uiso 1 1 calc R
H11C H 0.1961 0.7023 -0.1560 0.059 Uiso 1 1 calc R
C12 C 0.2606(2) 0.9367(2) -0.1418(2) 0.0567(7) Uani 1 1 d .
H12A H 0.3450 0.9330 -0.1596 0.085 Uiso 1 1 calc R
H12B H 0.2354 1.0032 -0.1160 0.085 Uiso 1 1 calc R
H12C H 0.2377 0.9342 -0.2029 0.085 Uiso 1 1 calc R
C13 C 0.60706(18) 0.64123(15) -0.01971(18) 0.0390(5) Uani 1 1 d .
H13A H 0.5673 0.5877 0.0394 0.058 Uiso 1 1 calc R
H13B H 0.6874 0.6210 -0.0491 0.058 Uiso 1 1 calc R
H13C H 0.5675 0.6459 -0.0716 0.058 Uiso 1 1 calc R
C14 C 0.6880(2) 0.87273(18) -0.0882(2) 0.0532(6) Uani 1 1 d .
H14A H 0.6534 0.8774 -0.1435 0.080 Uiso 1 1 calc R
H14B H 0.7686 0.8514 -0.1130 0.080 Uiso 1 1 calc R
H14C H 0.6855 0.9421 -0.0662 0.080 Uiso 1 1 calc R
C15 C 0.6800(2) 0.7598(2) 0.12252(18) 0.0461(5) Uani 1 1 d .
H15A H 0.6469 0.6986 0.1757 0.069 Uiso 1 1 calc R
H15B H 0.6694 0.8245 0.1536 0.069 Uiso 1 1 calc R
H15C H 0.7628 0.7498 0.0906 0.069 Uiso 1 1 calc R
C16 C 0.01206(18) 0.98336(16) 0.27512(17) 0.0376(5) Uani 1 1 d .
H16A H 0.0523 0.9754 0.2037 0.056 Uiso 1 1 calc R
H16B H 0.0650 1.0165 0.3025 0.056 Uiso 1 1 calc R
H16C H -0.0550 1.0282 0.2779 0.056 Uiso 1 1 calc R
C17 C -0.14984(18) 0.79473(18) 0.30855(18) 0.0435(5) Uani 1 1 d .
H17A H -0.1186 0.7943 0.2345 0.065 Uiso 1 1 calc R
H17B H -0.2182 0.8389 0.3228 0.065 Uiso 1 1 calc R
H17C H -0.1716 0.7221 0.3446 0.065 Uiso 1 1 calc R
C18 C -0.1046(3) 0.8644(2) 0.49106(18) 0.0596(7) Uani 1 1 d .
H18A H -0.0477 0.8965 0.5149 0.089 Uiso 1 1 calc R
H18B H -0.1296 0.7944 0.5326 0.089 Uiso 1 1 calc R
H18C H -0.1717 0.9100 0.4979 0.089 Uiso 1 1 calc R
C19 C 0.3962(2) 0.97984(17) 0.34332(18) 0.0440(5) Uani 1 1 d .
H19A H 0.4271 0.9661 0.2726 0.066 Uiso 1 1 calc R
H19B H 0.4533 1.0218 0.3585 0.066 Uiso 1 1 calc R
H19C H 0.3247 1.0193 0.3515 0.066 Uiso 1 1 calc R
C20 C 0.3109(2) 0.8752(3) 0.56970(19) 0.0621(8) Uani 1 1 d .
H20A H 0.2361 0.9098 0.5821 0.093 Uiso 1 1 calc R
H20B H 0.3667 0.9209 0.5824 0.093 Uiso 1 1 calc R
H20C H 0.3016 0.8071 0.6160 0.093 Uiso 1 1 calc R
C21 C 0.50299(19) 0.7782(2) 0.4182(2) 0.0512(6) Uani 1 1 d .
H21A H 0.5406 0.7738 0.3455 0.077 Uiso 1 1 calc R
H21B H 0.4857 0.7064 0.4578 0.077 Uiso 1 1 calc R
H21C H 0.5548 0.8158 0.4434 0.077 Uiso 1 1 calc R
C22 C -0.06560(19) 0.54158(17) 0.15463(19) 0.0421(5) Uani 1 1 d .
H22A H -0.0228 0.5539 0.0810 0.063 Uiso 1 1 calc R
H22B H -0.0883 0.6097 0.1777 0.063 Uiso 1 1 calc R
H22C H -0.1350 0.4975 0.1673 0.063 Uiso 1 1 calc R
C23 C 0.0512(2) 0.33452(17) 0.1964(2) 0.0510(6) Uani 1 1 d .
H23A H 0.0809 0.3376 0.1217 0.077 Uiso 1 1 calc R
H23B H -0.0226 0.2942 0.2238 0.077 Uiso 1 1 calc R
H23C H 0.1071 0.2996 0.2276 0.077 Uiso 1 1 calc R
C24 C -0.04854(19) 0.46199(19) 0.36734(18) 0.0469(5) Uani 1 1 d .
H24A H -0.0545 0.5329 0.3866 0.070 Uiso 1 1 calc R
H24B H -0.0052 0.4167 0.4058 0.070 Uiso 1 1 calc R
H24C H -0.1263 0.4310 0.3834 0.070 Uiso 1 1 calc R
C25 C 0.3279(2) 0.4388(2) 0.46307(16) 0.0500(6) Uani 1 1 d .
H25A H 0.2505 0.4080 0.4761 0.075 Uiso 1 1 calc R
H25B H 0.3215 0.5137 0.4712 0.075 Uiso 1 1 calc R
H25C H 0.3635 0.4004 0.5121 0.075 Uiso 1 1 calc R
C26 C 0.4296(2) 0.28516(16) 0.31331(19) 0.0437(5) Uani 1 1 d .
H26A H 0.4767 0.2797 0.2428 0.066 Uiso 1 1 calc R
H26B H 0.3518 0.2551 0.3269 0.066 Uiso 1 1 calc R
H26C H 0.4657 0.2459 0.3616 0.066 Uiso 1 1 calc R
C27 C 0.56983(19) 0.47845(18) 0.30644(19) 0.0435(5) Uani 1 1 d .
H27A H 0.6138 0.4834 0.2334 0.065 Uiso 1 1 calc R
H27B H 0.6078 0.4296 0.3473 0.065 Uiso 1 1 calc R
H27C H 0.5669 0.5488 0.3264 0.065 Uiso 1 1 calc R
H1 H 0.2403(17) 0.8825(17) 0.0929(15) 0.028(5) Uiso 1 1 d .
H2 H 0.3773(16) 0.7133(16) 0.0219(15) 0.024(5) Uiso 1 1 d .
H3 H 0.4442(18) 0.8799(17) 0.1022(16) 0.030(5) Uiso 1 1 d .
H4 H 0.0622(19) 0.6985(18) 0.3941(17) 0.036(6) Uiso 1 1 d .
H5 H 0.2107(16) 0.8793(15) 0.3079(15) 0.023(5) Uiso 1 1 d .
H6 H 0.2340(19) 0.6997(17) 0.4531(17) 0.037(6) Uiso 1 1 d .
H7 H 0.2136(19) 0.5432(16) 0.1236(17) 0.032(5) Uiso 1 1 d .
H8 H 0.1909(17) 0.5052(15) 0.3313(16) 0.026(5) Uiso 1 1 d .
H9 H 0.3960(18) 0.5106(16) 0.1676(16) 0.030(5) Uiso 1 1 d .

loop_
_atom_site_aniso_label
_atom_site_aniso_U_11
_atom_site_aniso_U_22
_atom_site_aniso_U_33
_atom_site_aniso_U_23
_atom_site_aniso_U_13
_atom_site_aniso_U_12
Zn1 0.01726(12) 0.01900(11) 0.02068(12) -0.00306(8) -0.00569(9) 0.00073(8)
Na1A 0.01726(12) 0.01900(11) 0.02068(12) -0.00306(8) -0.00569(9) 0.00073(8)
Si1 0.0253(3) 0.0267(2) 0.0326(3) -0.0009(2) -0.0101(2) -0.00248(19)
Si2 0.0241(2) 0.0221(2) 0.0353(3) -0.0049(2) -0.0107(2) -0.00102(18)
Si3 0.0244(3) 0.0375(3) 0.0269(3) -0.0018(2) -0.0049(2) -0.0025(2)
Si4 0.0248(3) 0.0467(3) 0.0273(3) -0.0033(2) -0.0093(2) 0.0079(2)
Si5 0.0240(3) 0.0303(3) 0.0379(3) -0.0091(2) -0.0078(2) 0.0019(2)
Si6 0.0264(3) 0.0298(3) 0.0289(3) -0.0074(2) -0.0085(2) 0.0075(2)
Na1 0.0302(3) 0.0246(3) 0.0267(3) -0.0041(2) -0.0045(2) 0.0050(2)
Zn1A 0.0302(3) 0.0246(3) 0.0267(3) -0.0041(2) -0.0045(2) 0.0050(2)
C1 0.0298(10) 0.0250(9) 0.0418(11) -0.0129(8) -0.0145(8) 0.0039(7)
C2 0.0245(8) 0.0195(8) 0.0196(8) -0.0025(6) -0.0039(7) -0.0017(6)
C3 0.0294(10) 0.0304(9) 0.0471(12) -0.0199(9) -0.0152(9) 0.0055(8)
C4 0.0328(10) 0.0287(9) 0.0369(10) 0.0053(8) -0.0148(9) -0.0045(8)
C5 0.0269(9) 0.0221(8) 0.0201(8) -0.0050(7) -0.0031(7) 0.0043(7)
C6 0.0324(10) 0.0352(10) 0.0429(11) 0.0090(9) -0.0145(9) -0.0018(8)
C7 0.0245(9) 0.0417(11) 0.0240(9) -0.0069(8) -0.0040(8) 0.0003(8)
C8 0.0270(9) 0.0164(7) 0.0228(8) -0.0022(6) -0.0039(7) 0.0007(6)
C9 0.0265(9) 0.0380(10) 0.0226(9) -0.0040(8) -0.0037(8) 0.0047(8)
C10 0.0319(10) 0.0430(11) 0.0400(11) -0.0012(9) -0.0151(9) 0.0028(8)
C11 0.0396(11) 0.0456(12) 0.0409(11) -0.0169(9) -0.0194(10) 0.0037(9)
C12 0.0576(16) 0.0507(14) 0.0499(14) 0.0131(11) -0.0092(12) -0.0172(12)
C13 0.0310(10) 0.0305(10) 0.0495(12) -0.0165(9) 0.0008(9) -0.0004(8)
C14 0.0572(15) 0.0345(11) 0.0545(14) 0.0092(10) -0.0067(12) -0.0024(10)
C15 0.0388(12) 0.0567(14) 0.0490(13) -0.0094(11) -0.0226(11) 0.0051(10)
C16 0.0313(10) 0.0351(10) 0.0425(11) -0.0017(9) -0.0088(9) 0.0061(8)
C17 0.0278(11) 0.0523(13) 0.0493(13) -0.0032(11) -0.0130(10) -0.0019(9)
C18 0.0683(18) 0.0669(17) 0.0349(12) -0.0127(12) -0.0019(12) 0.0045(14)
C19 0.0459(13) 0.0420(12) 0.0461(12) -0.0064(10) -0.0169(10) -0.0067(10)
C20 0.0557(16) 0.092(2) 0.0374(13) -0.0175(13) -0.0117(12) 0.0259(15)
C21 0.0314(11) 0.0739(17) 0.0538(14) -0.0202(12) -0.0176(11) 0.0186(11)
C22 0.0336(11) 0.0369(11) 0.0604(14) -0.0086(10) -0.0211(10) 0.0015(8)
C23 0.0443(13) 0.0344(11) 0.0796(18) -0.0177(11) -0.0233(13) 0.0088(9)
C24 0.0344(12) 0.0515(13) 0.0430(12) -0.0043(10) 0.0036(10) -0.0101(10)
C25 0.0576(15) 0.0592(14) 0.0294(10) -0.0031(10) -0.0125(10) 0.0305(12)
C26 0.0467(13) 0.0318(10) 0.0541(14) -0.0086(10) -0.0174(11) 0.0028(9)
C27 0.0401(12) 0.0404(11) 0.0569(14) -0.0079(10) -0.0248(11) -0.0002(9)

loop_
_atom_type_symbol
_atom_type_description
_atom_type_scat_dispersion_real
_atom_type_scat_dispersion_imag
_atom_type_scat_source
C C 0.0033 0.0016 'International Tables Vol C Tables 4.2.6.8 and 6.1.1.4'
H H 0.0000 0.0000 'International Tables Vol C Tables 4.2.6.8 and 6.1.1.4'
Na Na 0.0362 0.0249 'International Tables Vol C Tables 4.2.6.8 and 6.1.1.4'
Si Si 0.0817 0.0704 'International Tables Vol C Tables 4.2.6.8 and 6.1.1.4'
Zn Zn 0.2839 1.4301 'International Tables Vol C Tables 4.2.6.8 and 6.1.1.4'

loop_
_geom_angle_atom_site_label_1
_geom_angle_atom_site_label_2
_geom_angle_atom_site_label_3
_geom_angle
C1 Zn1 C4 118.60(7)
C1 Zn1 C7 116.53(7)
C4 Zn1 C7 119.18(7)
C1 Zn1 Na1 80.90(5)
C4 Zn1 Na1 81.93(5)
C7 Zn1 Na1 83.22(5)
C10 Si1 C12 107.75(11)
C10 Si1 C1 110.39(9)
C12 Si1 C1 110.56(11)
C10 Si1 C11 109.17(10)
C12 Si1 C11 108.59(12)
C1 Si1 C11 110.33(9)
C3 Si2 C13 110.71(9)
C3 Si2 C14 109.42(11)
C13 Si2 C14 109.55(11)
C3 Si2 C15 111.09(10)
C13 Si2 C15 108.11(11)
C14 Si2 C15 107.90(12)
C3 Si2 Na1 46.91(7)
C13 Si2 Na1 93.10(7)
C14 Si2 Na1 153.22(8)
C15 Si2 Na1 76.87(8)
C18 Si3 C17 108.53(12)
C18 Si3 C4 109.03(11)
C17 Si3 C4 110.97(10)
C18 Si3 C16 109.29(12)
C17 Si3 C16 108.47(10)
C4 Si3 C16 110.51(9)
C6 Si4 C19 110.76(10)
C6 Si4 C21 110.27(11)
C19 Si4 C21 109.02(12)
C6 Si4 C20 109.24(13)
C19 Si4 C20 110.66(13)
C21 Si4 C20 106.80(11)
C6 Si4 Na1 47.48(7)
C19 Si4 Na1 96.05(8)
C21 Si4 Na1 73.75(8)
C20 Si4 Na1 150.78(11)
C24 Si5 C7 110.23(10)
C24 Si5 C22 108.86(11)
C7 Si5 C22 110.35(10)
C24 Si5 C23 107.88(12)
C7 Si5 C23 111.03(10)
C22 Si5 C23 108.42(11)
C9 Si6 C25 109.30(9)
C9 Si6 C26 109.47(10)
C25 Si6 C26 109.62(11)
C9 Si6 C27 111.45(10)
C25 Si6 C27 109.94(12)
C26 Si6 C27 107.03(10)
C9 Si6 Na1 44.95(6)
C25 Si6 Na1 90.88(8)
C26 Si6 Na1 152.85(8)
C27 Si6 Na1 81.00(7)
C9 Na1 C3 114.44(6)
C9 Na1 C6 119.24(7)
C3 Na1 C6 119.21(6)
C9 Na1 C2 95.74(6)
C3 Na1 C2 28.67(6)
C6 Na1 C2 118.81(6)
C9 Na1 C5 118.42(6)
C3 Na1 C5 100.15(6)
C6 Na1 C5 28.43(6)
C2 Na1 C5 91.76(5)
C9 Na1 C8 28.29(5)
C3 Na1 C8 116.31(6)
C6 Na1 C8 99.39(6)
C2 Na1 C8 89.38(5)
C5 Na1 C8 91.20(5)
C9 Na1 Zn1 80.19(5)
C3 Na1 Zn1 81.98(5)
C6 Na1 Zn1 81.03(5)
C2 Na1 Zn1 55.83(4)
C5 Na1 Zn1 55.26(4)
C8 Na1 Zn1 54.79(4)
C9 Na1 Si2 101.41(5)
C3 Na1 Si2 31.60(4)
C6 Na1 Si2 139.34(5)
C2 Na1 Si2 52.66(4)
C5 Na1 Si2 129.66(4)
C8 Na1 Si2 118.59(4)
Zn1 Na1 Si2 108.277(19)
C9 Na1 Si6 31.16(4)
C3 Na1 Si6 133.51(5)
C6 Na1 Si6 107.28(5)
C2 Na1 Si6 124.23(4)
C5 Na1 Si6 122.71(4)
C8 Na1 Si6 52.02(4)
Zn1 Na1 Si6 106.743(18)
Si2 Na1 Si6 107.413(18)
C9 Na1 Si4 139.02(5)
C3 Na1 Si4 106.52(5)
C6 Na1 Si4 31.04(5)
C2 Na1 Si4 122.30(4)
C5 Na1 Si4 52.27(4)
C8 Na1 Si4 128.14(4)
Zn1 Na1 Si4 107.429(17)
Si2 Na1 Si4 113.25(2)
Si6 Na1 Si4 113.44(2)
C2 C1 Si1 113.95(14)
C2 C1 Zn1 104.53(12)
Si1 C1 Zn1 110.96(9)
C3 C2 C1 129.78(16)
C3 C2 Na1 64.96(11)
C1 C2 Na1 106.41(11)
C2 C3 Si2 124.08(14)
C2 C3 Na1 86.37(12)
Si2 C3 Na1 101.48(9)
C5 C4 Si3 113.27(14)
C5 C4 Zn1 103.99(13)
Si3 C4 Zn1 112.14(9)
C6 C5 C4 129.15(17)
C6 C5 Na1 65.33(12)
C4 C5 Na1 106.76(12)
C5 C6 Si4 125.24(15)
C5 C6 Na1 86.24(13)
Si4 C6 Na1 101.48(9)
C8 C7 Si5 114.85(13)
C8 C7 Zn1 102.55(12)
Si5 C7 Zn1 111.73(9)
C9 C8 C7 129.00(17)
C9 C8 Na1 61.04(11)
C7 C8 Na1 108.22(11)
C8 C9 Si6 122.93(14)
C8 C9 Na1 90.66(12)
Si6 C9 Na1 103.88(9)

loop_
_geom_bond_atom_site_label_1
_geom_bond_atom_site_label_2
_geom_bond_distance
Zn1 C1 2.100(2)
Zn1 C4 2.101(2)
Zn1 C7 2.108(2)
Zn1 Na1 3.1840(7)
Si1 C10 1.867(2)
Si1 C12 1.867(2)
Si1 C1 1.869(2)
Si1 C11 1.869(2)
Si2 C3 1.845(2)
Si2 C13 1.862(2)
Si2 C14 1.863(2)
Si2 C15 1.872(2)
Si2 Na1 3.4501(8)
Si3 C18 1.864(2)
Si3 C17 1.867(2)
Si3 C4 1.870(2)
Si3 C16 1.871(2)
Si4 C6 1.826(2)
Si4 C19 1.857(2)
Si4 C21 1.873(2)
Si4 C20 1.874(2)
Si4 Na1 3.4708(9)
Si5 C24 1.866(2)
Si5 C7 1.865(2)
Si5 C22 1.867(2)
Si5 C23 1.870(2)
Si6 C9 1.8461(19)
Si6 C25 1.863(2)
Si6 C26 1.869(2)
Si6 C27 1.872(2)
Si6 Na1 3.4633(8)
Na1 C9 2.521(2)
Na1 C3 2.571(2)
Na1 C6 2.610(2)
Na1 C2 2.8323(17)
Na1 C5 2.8664(17)
Na1 C8 2.8804(18)
C1 C2 1.447(2)
C2 C3 1.361(3)
C4 C5 1.441(3)
C5 C6 1.368(3)
C7 C8 1.447(3)
C8 C9 1.365(3)
